data_7225005
loop_
_publ_author_name
'Afkhami, Farhad Akbari'
'Khandar, Ali Akbar'
'Mahmoudi, Ghodrat'
'Maniukiewicz, Waldemar'
'Lipkowski, Janusz'
'White, Jonathan M.'
'Waterman, Rory'
'Garc\'ia-Granda, Santiago'
'Zangrando, Ennio'
'Bauz\'a, Antonio'
'Frontera, Antonio'

_publ_section_title
;
 Synthesis, X-ray characterization, DFT calculations and Hirshfeld surface
 analysis of Zn(ii) and Cd(ii) complexes based on isonicotinoylhydrazone
 ligand
;
_journal_issue 24
_journal_name_full CrystEngComm
_journal_page_first 4587
_journal_paper_doi 10.1039/C6CE00877A
_journal_volume 18
_journal_year 2016
_chemical_formula_sum 'C13 H12 I2 N4 O Zn'
_chemical_formula_weight 559.44
_chemical_name_systematic
; 
 ? 
;
_space_group_crystal_system triclinic
_space_group_IT_number 2
_space_group_name_Hall '-P 1'
_space_group_name_H-M_alt 'P -1'
_symmetry_space_group_name_Hall '-P 1'
_symmetry_space_group_name_H-M 'P -1'
_atom_sites_solution_hydrogens mixed
_atom_sites_solution_primary direct
_atom_sites_solution_secondary difmap
_audit_creation_method SHELXL-2013
_audit_update_record
;
2016-03-09 deposited with the CCDC.
2016-04-25 downloaded from the CCDC.
;
_cell_angle_alpha 93.114(2)
_cell_angle_beta 103.265(2)
_cell_angle_gamma 115.536(2)
_cell_formula_units_Z 2
_cell_length_a 7.5604(3)
_cell_length_b 8.0042(3)
_cell_length_c 15.2219(6)
_cell_measurement_reflns_used 8546
_cell_measurement_temperature 100(2)
_cell_measurement_theta_max 34.93
_cell_measurement_theta_min 2.79
_cell_volume 796.58(6)
_computing_cell_refinement 'Bruker SAINT'
_computing_data_collection 'Bruker APEX2'
_computing_data_reduction 'Bruker SAINT'
_computing_molecular_graphics 'Bruker SHELXTL'
_computing_publication_material 'Bruker SHELXTL'
_computing_structure_refinement 'SHELXL-2013 (Sheldrick, 2013)'
_computing_structure_solution 'SHELXS-97 (Sheldrick, 2008)'
_diffrn_ambient_temperature 100(2)
_diffrn_measured_fraction_theta_full 0.999
_diffrn_measured_fraction_theta_max 0.989
_diffrn_measurement_device_type 'Bruker APEX-II CCD'
_diffrn_measurement_method '\f and \w scans'
_diffrn_radiation_type MoK\a
_diffrn_radiation_wavelength 0.71073
_diffrn_reflns_av_R_equivalents 0.0346
_diffrn_reflns_av_unetI/netI 0.0311
_diffrn_reflns_Laue_measured_fraction_full 0.999
_diffrn_reflns_Laue_measured_fraction_max 0.989
_diffrn_reflns_limit_h_max 12
_diffrn_reflns_limit_h_min -12
_diffrn_reflns_limit_k_max 12
_diffrn_reflns_limit_k_min -12
_diffrn_reflns_limit_l_max 24
_diffrn_reflns_limit_l_min -24
_diffrn_reflns_number 26749
_diffrn_reflns_point_group_measured_fraction_full 0.999
_diffrn_reflns_point_group_measured_fraction_max 0.989
_diffrn_reflns_theta_full 25.242
_diffrn_reflns_theta_max 35.062
_diffrn_reflns_theta_min 1.396
_exptl_absorpt_coefficient_mu 5.420
_exptl_absorpt_correction_T_max 0.6201
_exptl_absorpt_correction_T_min 0.6201
_exptl_absorpt_correction_type multi-scan
_exptl_absorpt_process_details 'Bruker AXScale'
_exptl_crystal_colour yellow
_exptl_crystal_density_diffrn 2.332
_exptl_crystal_density_method 'not measured'
_exptl_crystal_description plate
_exptl_crystal_F_000 524
_exptl_crystal_size_max 0.03
_exptl_crystal_size_mid 0.01
_exptl_crystal_size_min 0.01
_refine_diff_density_max 1.509
_refine_diff_density_min -0.616
_refine_diff_density_rms 0.158
_refine_ls_extinction_method none
_refine_ls_goodness_of_fit_ref 1.033
_refine_ls_hydrogen_treatment mixed
_refine_ls_matrix_type full
_refine_ls_number_parameters 194
_refine_ls_number_reflns 6965
_refine_ls_number_restraints 0
_refine_ls_restrained_S_all 1.033
_refine_ls_R_factor_all 0.0380
_refine_ls_R_factor_gt 0.0276
_refine_ls_shift/su_max 0.002
_refine_ls_shift/su_mean 0.000
_refine_ls_structure_factor_coef Fsqd
_refine_ls_weighting_details 'w=1/[\s^2^(Fo^2^)+(0.0340P)^2^+0.0269P] where P=(Fo^2^+2Fc^2^)/3'
_refine_ls_weighting_scheme calc
_refine_ls_wR_factor_gt 0.0613
_refine_ls_wR_factor_ref 0.0649
_reflns_Friedel_coverage 0.000
_reflns_number_gt 5802
_reflns_number_total 6965
_reflns_threshold_expression 'I > 2\s(I)'
_cod_data_source_file c6ce00877a2.cif
_cod_data_source_block 3
_cod_depositor_comments 'Adding full bibliography for 7225002--7225008.cif.'
_cod_database_code 7225005
_shelx_space_group_comment
; 
The symmetry employed for this shelxl refinement is uniquely defined 
by the following loop, which should always be used as a source of 
symmetry information in preference to the above space-group names. 
They are only intended as comments. 
;
_shelxl_version_number 2013-4

loop_
_space_group_symop_operation_xyz
'x, y, z'
'-x, -y, -z'

loop_
_atom_site_label
_atom_site_type_symbol
_atom_site_fract_x
_atom_site_fract_y
_atom_site_fract_z
_atom_site_U_iso_or_equiv
_atom_site_adp_type
_atom_site_occupancy
_atom_site_site_symmetry_order
_atom_site_calc_flag
_atom_site_refinement_flags_posn
_atom_site_refinement_flags_adp
O1 O 0.1911(3) 0.8540(2) 0.63948(12) 0.0213(3) Uani 1 1 d . .
Zn1 Zn 0.21133(4) 0.71941(4) 0.75833(2) 0.01568(5) Uani 1 1 d . .
I1 I -0.12511(2) 0.68048(2) 0.79277(2) 0.01722(4) Uani 1 1 d . .
I2 I 0.19855(2) 0.40666(2) 0.68674(2) 0.01929(4) Uani 1 1 d . .
C1 C 0.5733(3) 0.8729(3) 0.92822(14) 0.0148(3) Uani 1 1 d . .
C2 C 0.3121(4) 0.6241(3) 0.96168(17) 0.0196(4) Uani 1 1 d . .
H2A H 0.1760 0.5258 0.9431 0.024 Uiso 1 1 calc R U
C3 C 0.4317(4) 0.6475(4) 1.05039(17) 0.0215(4) Uani 1 1 d . .
H3A H 0.3783 0.5671 1.0914 0.026 Uiso 1 1 calc R U
C4 C 0.6292(4) 0.7901(4) 1.07724(16) 0.0206(4) Uani 1 1 d . .
H4A H 0.7143 0.8102 1.1374 0.025 Uiso 1 1 calc R U
C5 C 0.7022(3) 0.9043(3) 1.01505(15) 0.0181(4) Uani 1 1 d . .
H5A H 0.8384 1.0023 1.0318 0.022 Uiso 1 1 calc R U
C6 C 0.6351(3) 0.9931(3) 0.85863(15) 0.0149(3) Uani 1 1 d . .
C7 C 0.8425(3) 1.1536(3) 0.87566(17) 0.0203(4) Uani 1 1 d . .
H7A H 0.8319 1.2556 0.8458 0.030 Uiso 1 1 calc R U
H7B H 0.9282 1.1121 0.8506 0.030 Uiso 1 1 calc R U
H7C H 0.9040 1.1986 0.9418 0.030 Uiso 1 1 calc R U
C8 C 0.3646(3) 0.9918(3) 0.64685(15) 0.0158(4) Uani 1 1 d . .
C9 C 0.3915(3) 1.0960(3) 0.56827(15) 0.0162(4) Uani 1 1 d . .
C10 C 0.5766(4) 1.2536(3) 0.57393(16) 0.0192(4) Uani 1 1 d . .
H10A H 0.6855 1.3006 0.6289 0.023 Uiso 1 1 calc R U
C11 C 0.5971(4) 1.3393(3) 0.49773(18) 0.0227(4) Uani 1 1 d . .
H11A H 0.7223 1.4440 0.4993 0.027 Uiso 1 1 calc R U
C12 C 0.2597(4) 1.1241(4) 0.41409(16) 0.0229(5) Uani 1 1 d . .
H12A H 0.1519 1.0820 0.3589 0.027 Uiso 1 1 calc R U
C13 C 0.2338(4) 1.0321(3) 0.48777(16) 0.0192(4) Uani 1 1 d . .
H13A H 0.1081 0.9253 0.4833 0.023 Uiso 1 1 calc R U
N1 N 0.3802(3) 0.7336(3) 0.90171(13) 0.0160(3) Uani 1 1 d . .
N2 N 0.4913(3) 0.9488(3) 0.78348(13) 0.0143(3) Uani 1 1 d . .
N3 N 0.5328(3) 1.0556(3) 0.71574(13) 0.0159(3) Uani 1 1 d . .
N4 N 0.4386(4) 1.2732(3) 0.42136(15) 0.0230(4) Uani 1 1 d . .
H4B H 0.448(5) 1.321(5) 0.376(2) 0.028 Uiso 1 1 d . U

loop_
_atom_site_aniso_label
_atom_site_aniso_U_11
_atom_site_aniso_U_22
_atom_site_aniso_U_33
_atom_site_aniso_U_23
_atom_site_aniso_U_13
_atom_site_aniso_U_12
O1 0.0150(7) 0.0229(8) 0.0191(8) 0.0072(6) 0.0017(6) 0.0037(6)
Zn1 0.01231(11) 0.01549(11) 0.01591(11) 0.00256(9) 0.00332(9) 0.00373(9)
I1 0.01371(6) 0.02018(7) 0.01743(6) 0.00494(5) 0.00491(5) 0.00697(5)
I2 0.02053(7) 0.01637(6) 0.01944(7) 0.00190(5) 0.00708(5) 0.00647(5)
C1 0.0146(9) 0.0147(8) 0.0140(8) 0.0017(7) 0.0032(7) 0.0063(7)
C2 0.0182(10) 0.0168(9) 0.0217(10) 0.0067(8) 0.0066(8) 0.0054(8)
C3 0.0256(12) 0.0243(11) 0.0199(10) 0.0099(9) 0.0100(9) 0.0136(9)
C4 0.0227(11) 0.0256(11) 0.0153(9) 0.0055(8) 0.0046(8) 0.0127(9)
C5 0.0152(9) 0.0208(10) 0.0162(9) 0.0032(8) 0.0024(8) 0.0072(8)
C6 0.0133(9) 0.0146(8) 0.0158(9) 0.0030(7) 0.0035(7) 0.0058(7)
C7 0.0131(9) 0.0190(10) 0.0232(11) 0.0034(8) 0.0025(8) 0.0038(8)
C8 0.0180(9) 0.0164(9) 0.0159(9) 0.0059(7) 0.0075(7) 0.0088(8)
C9 0.0172(9) 0.0168(9) 0.0174(9) 0.0031(7) 0.0066(8) 0.0093(8)
C10 0.0199(10) 0.0179(9) 0.0197(10) 0.0048(8) 0.0079(8) 0.0071(8)
C11 0.0286(12) 0.0201(10) 0.0241(11) 0.0085(9) 0.0146(10) 0.0111(9)
C12 0.0274(12) 0.0260(11) 0.0168(10) 0.0066(9) 0.0048(9) 0.0141(10)
C13 0.0195(10) 0.0238(10) 0.0169(9) 0.0057(8) 0.0050(8) 0.0121(8)
N1 0.0140(8) 0.0157(8) 0.0163(8) 0.0032(6) 0.0031(6) 0.0055(6)
N2 0.0129(8) 0.0149(7) 0.0138(7) 0.0033(6) 0.0029(6) 0.0053(6)
N3 0.0164(8) 0.0170(8) 0.0152(8) 0.0058(6) 0.0057(6) 0.0074(7)
N4 0.0344(12) 0.0230(9) 0.0190(9) 0.0099(8) 0.0136(9) 0.0160(9)

loop_
_atom_type_symbol
_atom_type_description
_atom_type_scat_dispersion_real
_atom_type_scat_dispersion_imag
_atom_type_scat_source
C C 0.0033 0.0016 'International Tables Vol C Tables 4.2.6.8 and 6.1.1.4'
H H 0.0000 0.0000 'International Tables Vol C Tables 4.2.6.8 and 6.1.1.4'
N N 0.0061 0.0033 'International Tables Vol C Tables 4.2.6.8 and 6.1.1.4'
O O 0.0106 0.0060 'International Tables Vol C Tables 4.2.6.8 and 6.1.1.4'
Zn Zn 0.2839 1.4301 'International Tables Vol C Tables 4.2.6.8 and 6.1.1.4'
I I -0.4742 1.8119 'International Tables Vol C Tables 4.2.6.8 and 6.1.1.4'

loop_
_geom_angle_atom_site_label_1
_geom_angle_atom_site_label_2
_geom_angle_atom_site_label_3
_geom_angle
C8 O1 Zn1 109.02(14)
N2 Zn1 O1 74.97(7)
N2 Zn1 N1 74.26(7)
O1 Zn1 N1 148.52(7)
N2 Zn1 I1 131.45(5)
O1 Zn1 I1 98.49(5)
N1 Zn1 I1 96.80(5)
N2 Zn1 I2 113.63(5)
O1 Zn1 I2 101.07(5)
N1 Zn1 I2 97.17(5)
I1 Zn1 I2 114.821(11)
N1 C1 C5 122.0(2)
N1 C1 C6 115.13(18)
C5 C1 C6 122.8(2)
N1 C2 C3 123.0(2)
C4 C3 C2 118.4(2)
C3 C4 C5 119.1(2)
C1 C5 C4 119.0(2)
N2 C6 C1 114.04(19)
N2 C6 C7 123.2(2)
C1 C6 C7 122.72(19)
O1 C8 N3 128.2(2)
O1 C8 C9 118.4(2)
N3 C8 C9 113.4(2)
C13 C9 C10 119.5(2)
C13 C9 C8 119.5(2)
C10 C9 C8 120.9(2)
C11 C10 C9 118.6(2)
N4 C11 C10 119.6(2)
N4 C12 C13 119.2(2)
C12 C13 C9 119.9(2)
C2 N1 C1 118.42(19)
C2 N1 Zn1 127.99(16)
C1 N1 Zn1 113.58(14)
C6 N2 N3 118.21(18)
C6 N2 Zn1 122.77(15)
N3 N2 Zn1 118.93(14)
C8 N3 N2 108.47(18)
C12 N4 C11 123.1(2)

loop_
_geom_bond_atom_site_label_1
_geom_bond_atom_site_label_2
_geom_bond_distance
O1 C8 1.273(3)
O1 Zn1 2.1643(17)
Zn1 N2 2.0495(19)
Zn1 N1 2.2307(18)
Zn1 I1 2.6055(3)
Zn1 I2 2.6287(3)
C1 N1 1.347(3)
C1 C5 1.386(3)
C1 C6 1.489(3)
C2 N1 1.334(3)
C2 C3 1.394(3)
C3 C4 1.378(4)
C4 C5 1.391(3)
C6 N2 1.292(3)
C6 C7 1.489(3)
C8 N3 1.322(3)
C8 C9 1.497(3)
C9 C13 1.386(3)
C9 C10 1.403(3)
C10 C11 1.384(3)
C11 N4 1.347(4)
C12 N4 1.339(4)
C12 C13 1.380(3)
N2 N3 1.380(2)
